data_2219330
loop_
_publ_author_name
'Dong, Wen-Kui'
'He, Xue-Ni'
'Sun, Yin-Xia'
'Xu, Li'
'Tong, Jun-Feng'

_publ_section_title
;
 2,2'-[1,1'-(Hexane-1,6-diyldioxydinitrilo)diethylidyne]diphenol
;
_journal_coeditor_code FL2214
_journal_issue 9
_journal_name_full 'Acta Crystallographica Section E'
_journal_page_first o1726
_journal_paper_doi 10.1107/S1600536808024902
_journal_volume 64
_journal_year 2008
_chemical_formula_iupac 'C22 H28 N2 O4'
_chemical_formula_moiety 'C22 H28 N2 O4'
_chemical_formula_sum 'C22 H28 N2 O4'
_chemical_formula_weight 384.46
_chemical_name_systematic
;
2,2'-[1,1'-(Hexane-1,6-diyldioxydinitrilo)diethylidyne]diphenol
;
_space_group_IT_number 15
_symmetry_cell_setting monoclinic
_symmetry_space_group_name_Hall '-C 2yc'
_symmetry_space_group_name_H-M 'C 1 2/c 1'
_atom_sites_solution_hydrogens geom
_atom_sites_solution_primary direct
_atom_sites_solution_secondary difmap
_audit_creation_method SHELXL-97
_cell_angle_alpha 90.00
_cell_angle_beta 95.000(2)
_cell_angle_gamma 90.00
_cell_formula_units_Z 4
_cell_length_a 13.0052(19)
_cell_length_b 4.6441(6)
_cell_length_c 34.221(3)
_cell_measurement_reflns_used 1018
_cell_measurement_temperature 298(2)
_cell_measurement_theta_max 23.169
_cell_measurement_theta_min 2.379
_cell_volume 2059.0(4)
_computing_cell_refinement 'SMART (Siemens, 1996)'
_computing_data_collection 'SMART (Siemens, 1996)'
_computing_data_reduction 'SAINT (Siemens, 1996)'
_computing_molecular_graphics 'SHELXTL (Sheldrick, 2008)'
_computing_publication_material 'SHELXTL (Sheldrick, 2008)'
_computing_structure_refinement 'SHELXL97 (Sheldrick, 2008)'
_computing_structure_solution 'SHELXS97 (Sheldrick, 2008)'
_diffrn_ambient_temperature 298(2)
_diffrn_measured_fraction_theta_full 0.995
_diffrn_measured_fraction_theta_max 0.995
_diffrn_measurement_device_type 'Bruker SMART CCD area-detector'
_diffrn_measurement_method '\f and \w'
_diffrn_radiation_monochromator graphite
_diffrn_radiation_source 'fine-focus sealed tube'
_diffrn_radiation_type MoK\a
_diffrn_radiation_wavelength 0.71073
_diffrn_reflns_av_R_equivalents 0.0807
_diffrn_reflns_av_sigmaI/netI 0.0664
_diffrn_reflns_limit_h_max 15
_diffrn_reflns_limit_h_min -12
_diffrn_reflns_limit_k_max 5
_diffrn_reflns_limit_k_min -5
_diffrn_reflns_limit_l_max 40
_diffrn_reflns_limit_l_min -36
_diffrn_reflns_number 4854
_diffrn_reflns_theta_full 25.01
_diffrn_reflns_theta_max 25.01
_diffrn_reflns_theta_min 2.39
_exptl_absorpt_coefficient_mu 0.085
_exptl_absorpt_correction_T_max 0.9815
_exptl_absorpt_correction_T_min 0.9585
_exptl_absorpt_correction_type multi-scan
_exptl_absorpt_process_details '(SADABS; Sheldrick, 1996)'
_exptl_crystal_colour colorless
_exptl_crystal_density_diffrn 1.240
_exptl_crystal_density_method 'not measured'
_exptl_crystal_description block-shaped
_exptl_crystal_F_000 824
_exptl_crystal_size_max 0.50
_exptl_crystal_size_mid 0.43
_exptl_crystal_size_min 0.22
_refine_diff_density_max 0.155
_refine_diff_density_min -0.169
_refine_ls_extinction_method none
_refine_ls_goodness_of_fit_ref 1.057
_refine_ls_hydrogen_treatment constr
_refine_ls_matrix_type full
_refine_ls_number_parameters 127
_refine_ls_number_reflns 1816
_refine_ls_number_restraints 0
_refine_ls_restrained_S_all 1.057
_refine_ls_R_factor_all 0.1077
_refine_ls_R_factor_gt 0.0657
_refine_ls_shift/su_max 0.000
_refine_ls_shift/su_mean 0.000
_refine_ls_structure_factor_coef Fsqd
_refine_ls_weighting_details 'calc w=1/[\s^2^(Fo^2^)+(0.0707P)^2^+0.7764P] where P=(Fo^2^+2Fc^2^)/3'
_refine_ls_weighting_scheme calc
_refine_ls_wR_factor_gt 0.1658
_refine_ls_wR_factor_ref 0.1851
_reflns_number_gt 1025
_reflns_number_total 1816
_reflns_threshold_expression I>2\s(I)
_cod_data_source_file fl2214.cif
_cod_data_source_block I
_cod_depositor_comments
;
The following automatic conversions were performed:
'_symmetry_cell_setting' value 'Monoclinic' changed to 'monoclinic'
according to '/home/saulius/struct/CIF-dictionaries/cif_core.dic'
dictionary named 'cif_core.dic' version 2.4.1 from 2010-06-29.

Automatic conversion script
Id: cif_fix_enum 1527 2010-12-29 10:47:43Z saulius 

The following automatic conversions were performed:

'_symmetry_cell_setting' value 'Monoclinic' changed to 'monoclinic'
according to /home/saulius/struct/CIF-dictionaries/cif_core.dic
dictionary named 'cif_core.dic' version 2.4.1 from 2010-06-29.

Automatic conversion script
Id: cif_fix_values 1715 2011-07-08 13:25:40Z adriana 
;
_cod_original_sg_symbol_Hall '-C -2yc'
_cod_original_sg_symbol_H-M 'C 2/c'
_cod_database_code 2219330
_cod_database_fobs_code 2219330

loop_
_symmetry_equiv_pos_as_xyz
'x, y, z'
'-x, y, -z+1/2'
'x+1/2, y+1/2, z'
'-x+1/2, y+1/2, -z+1/2'
'-x, -y, -z'
'x, -y, z-1/2'
'-x+1/2, -y+1/2, -z'
'x+1/2, -y+1/2, z-1/2'

loop_
_atom_site_type_symbol
_atom_site_label
_atom_site_fract_x
_atom_site_fract_y
_atom_site_fract_z
_atom_site_U_iso_or_equiv
_atom_site_adp_type
_atom_site_calc_flag
_atom_site_refinement_flags
_atom_site_occupancy
N N1 0.20750(18) 0.7620(6) 0.39536(6) 0.0558(7) Uani d . 1
O O1 0.25649(15) 0.9218(5) 0.42661(6) 0.0689(7) Uani d . 1
O O2 0.04940(15) 0.5889(6) 0.35249(6) 0.0814(8) Uani d . 1
H H2 0.0805 0.6818 0.3702 0.122 Uiso calc R 1
C C1 0.1805(2) 1.0874(8) 0.44434(8) 0.0634(9) Uani d . 1
H H1A 0.1380 1.1879 0.4240 0.076 Uiso calc R 1
H H1B 0.2149 1.2310 0.4614 0.076 Uiso calc R 1
C C2 0.1115(2) 0.9044(7) 0.46802(8) 0.0568(8) Uani d . 1
H H2A 0.0712 0.7748 0.4505 0.068 Uiso calc R 1
H H2B 0.1541 0.7885 0.4866 0.068 Uiso calc R 1
C C3 0.0392(2) 1.0874(7) 0.49000(7) 0.0545(8) Uani d . 1
H H3A 0.0796 1.2005 0.5096 0.065 Uiso calc R 1
H H3B 0.0030 1.2202 0.4717 0.065 Uiso calc R 1
C C4 0.3827(2) 0.5826(10) 0.38989(9) 0.0837(12) Uani d . 1
H H4A 0.4084 0.7690 0.3980 0.126 Uiso calc R 1
H H4B 0.4184 0.5160 0.3682 0.126 Uiso calc R 1
H H4C 0.3938 0.4498 0.4113 0.126 Uiso calc R 1
C C5 0.2690(2) 0.6031(7) 0.37758(8) 0.0501(7) Uani d . 1
C C6 0.2230(2) 0.4313(7) 0.34493(7) 0.0496(7) Uani d . 1
C C7 0.1174(2) 0.4300(8) 0.33391(8) 0.0606(8) Uani d . 1
C C8 0.0770(3) 0.2574(9) 0.30335(9) 0.0776(10) Uani d . 1
H H8 0.0062 0.2574 0.2965 0.093 Uiso calc R 1
C C9 0.1397(3) 0.0870(9) 0.28307(9) 0.0786(11) Uani d . 1
H H9 0.1116 -0.0283 0.2626 0.094 Uiso calc R 1
C C10 0.2445(3) 0.0870(8) 0.29310(9) 0.0751(10) Uani d . 1
H H10 0.2876 -0.0278 0.2794 0.090 Uiso calc R 1
C C11 0.2846(2) 0.2562(8) 0.32321(8) 0.0626(9) Uani d . 1
H H11 0.3556 0.2553 0.3296 0.075 Uiso calc R 1

loop_
_atom_site_aniso_label
_atom_site_aniso_U_11
_atom_site_aniso_U_22
_atom_site_aniso_U_33
_atom_site_aniso_U_12
_atom_site_aniso_U_13
_atom_site_aniso_U_23
N1 0.0568(14) 0.0595(17) 0.0530(13) -0.0017(15) 0.0155(11) -0.0068(13)
O1 0.0583(12) 0.0827(17) 0.0685(12) -0.0034(13) 0.0215(10) -0.0199(12)
O2 0.0554(13) 0.093(2) 0.0976(16) 0.0061(14) 0.0143(12) -0.0252(15)
C1 0.0693(19) 0.059(2) 0.0651(17) -0.0062(18) 0.0267(15) -0.0163(16)
C2 0.0571(17) 0.056(2) 0.0589(16) 0.0034(17) 0.0163(13) -0.0037(16)
C3 0.0593(17) 0.0524(19) 0.0535(16) 0.0009(16) 0.0144(13) -0.0038(15)
C4 0.0543(19) 0.108(3) 0.089(2) 0.011(2) 0.0101(16) -0.027(2)
C5 0.0506(16) 0.0483(18) 0.0542(15) 0.0036(15) 0.0202(13) 0.0017(15)
C6 0.0562(17) 0.0486(18) 0.0464(14) 0.0036(16) 0.0172(12) 0.0078(14)
C7 0.0634(19) 0.059(2) 0.0610(18) 0.0055(18) 0.0157(15) 0.0015(17)
C8 0.077(2) 0.079(3) 0.077(2) -0.004(2) 0.0061(18) -0.007(2)
C9 0.108(3) 0.070(3) 0.0583(19) -0.003(2) 0.008(2) -0.0042(18)
C10 0.107(3) 0.064(2) 0.0571(19) 0.019(2) 0.0239(18) -0.0010(18)
C11 0.074(2) 0.061(2) 0.0547(17) 0.012(2) 0.0190(15) 0.0036(17)

loop_
_atom_type_symbol
_atom_type_description
_atom_type_scat_dispersion_real
_atom_type_scat_dispersion_imag
_atom_type_scat_source
C C 0.0033 0.0016 'International Tables Vol C Tables 4.2.6.8 and 6.1.1.4'
H H 0.0000 0.0000 'International Tables Vol C Tables 4.2.6.8 and 6.1.1.4'
N N 0.0061 0.0033 'International Tables Vol C Tables 4.2.6.8 and 6.1.1.4'
O O 0.0106 0.0060 'International Tables Vol C Tables 4.2.6.8 and 6.1.1.4'

loop_
_geom_angle_atom_site_label_1
_geom_angle_atom_site_label_2
_geom_angle_atom_site_label_3
_geom_angle_site_symmetry_1
_geom_angle
C5 N1 O1 . 113.9(2)
N1 O1 C1 . 108.8(2)
C7 O2 H2 . 109.5
O1 C1 C2 . 112.8(3)
O1 C1 H1A . 109.0
C2 C1 H1A . 109.0
O1 C1 H1B . 109.0
C2 C1 H1B . 109.0
H1A C1 H1B . 107.8
C3 C2 C1 . 111.8(2)
C3 C2 H2A . 109.3
C1 C2 H2A . 109.3
C3 C2 H2B . 109.3
C1 C2 H2B . 109.3
H2A C2 H2B . 107.9
C3 C3 C2 5_576 113.3(3)
C3 C3 H3A 5_576 108.9
C2 C3 H3A . 108.9
C3 C3 H3B 5_576 108.9
C2 C3 H3B . 108.9
H3A C3 H3B . 107.7
C5 C4 H4A . 109.5
C5 C4 H4B . 109.5
H4A C4 H4B . 109.5
C5 C4 H4C . 109.5
H4A C4 H4C . 109.5
H4B C4 H4C . 109.5
N1 C5 C6 . 116.6(2)
N1 C5 C4 . 122.9(3)
C6 C5 C4 . 120.5(3)
C7 C6 C11 . 116.8(3)
C7 C6 C5 . 122.6(3)
C11 C6 C5 . 120.6(3)
O2 C7 C8 . 116.8(3)
O2 C7 C6 . 122.7(3)
C8 C7 C6 . 120.5(3)
C9 C8 C7 . 120.9(3)
C9 C8 H8 . 119.5
C7 C8 H8 . 119.5
C8 C9 C10 . 119.6(3)
C8 C9 H9 . 120.2
C10 C9 H9 . 120.2
C11 C10 C9 . 119.6(3)
C11 C10 H10 . 120.2
C9 C10 H10 . 120.2
C10 C11 C6 . 122.5(3)
C10 C11 H11 . 118.8
C6 C11 H11 . 118.8

loop_
_geom_bond_atom_site_label_1
_geom_bond_atom_site_label_2
_geom_bond_site_symmetry_2
_geom_bond_distance
N1 C5 . 1.281(3)
N1 O1 . 1.408(3)
O1 C1 . 1.429(3)
O2 C7 . 1.352(4)
O2 H2 . 0.8200
C1 C2 . 1.520(4)
C1 H1A . 0.9700
C1 H1B . 0.9700
C2 C3 . 1.515(4)
C2 H2A . 0.9700
C2 H2B . 0.9700
C3 C3 5_576 1.512(5)
C3 H3A . 0.9700
C3 H3B . 0.9700
C4 C5 . 1.504(4)
C4 H4A . 0.9600
C4 H4B . 0.9600
C4 H4C . 0.9600
C5 C6 . 1.458(4)
C6 C7 . 1.393(4)
C6 C11 . 1.399(4)
C7 C8 . 1.384(5)
C8 C9 . 1.368(5)
C8 H8 . 0.9300
C9 C10 . 1.376(5)
C9 H9 . 0.9300
C10 C11 . 1.363(5)
C10 H10 . 0.9300
C11 H11 . 0.9300

loop_
_geom_hbond_atom_site_label_D
_geom_hbond_atom_site_label_H
_geom_hbond_atom_site_label_A
_geom_hbond_site_symmetry_A
_geom_hbond_distance_DH
_geom_hbond_distance_HA
_geom_hbond_distance_DA
_geom_hbond_angle_DHA
O2 H2 N1 . 0.82 1.83 2.549(3) 145.0
C4 H4B O2 3_545 0.96 2.70 3.476(4) 138.3
C11 H11 O2 3_545 0.93 2.69 3.587(4) 163.0

loop_
_geom_torsion_atom_site_label_1
_geom_torsion_atom_site_label_2
_geom_torsion_atom_site_label_3
_geom_torsion_atom_site_label_4
_geom_torsion_site_symmetry_4
_geom_torsion
C5 N1 O1 C1 . -179.4(2)
N1 O1 C1 C2 . 72.4(3)
O1 C1 C2 C3 . 173.9(2)
C1 C2 C3 C3 5_576 173.2(3)
O1 N1 C5 C6 . 179.9(2)
O1 N1 C5 C4 . 1.9(4)
N1 C5 C6 C7 . -1.9(4)
C4 C5 C6 C7 . 176.1(3)
N1 C5 C6 C11 . 178.5(3)
C4 C5 C6 C11 . -3.4(4)
C11 C6 C7 O2 . 179.9(3)
C5 C6 C7 O2 . 0.3(5)
C11 C6 C7 C8 . 1.3(5)
C5 C6 C7 C8 . -178.3(3)
O2 C7 C8 C9 . -179.4(3)
C6 C7 C8 C9 . -0.7(5)
C7 C8 C9 C10 . -0.1(5)
C8 C9 C10 C11 . 0.2(5)
C9 C10 C11 C6 . 0.5(5)
C7 C6 C11 C10 . -1.2(4)
C5 C6 C11 C10 . 178.4(3)
